data_1517999
loop_
_publ_author_name
'Bruce-Smith, Ian F.'
'Zakharov, Boris A.'
'Stare, Jernej'
'Boldyreva, Elena V.'
'Pulham, Colin R.'

_publ_section_title
;
 Structural Properties of Nickel Dimethylglyoxime at High Pressure:
 Single-Crystal X-ray Diffraction and DFT Studies
;
_journal_issue 42
_journal_name_full 'The Journal of Physical Chemistry C'
_journal_page_first 24705
_journal_paper_doi 10.1021/jp508939g
_journal_volume 118
_journal_year 2014
_chemical_formula_moiety 'C8 H14 N4 Ni O4'
_chemical_formula_sum 'C8 H14 N4 Ni O4'
_chemical_formula_weight 288.94
_chemical_name_common 'Nickel Dimethylglyoxime'
_chemical_name_systematic
; 
Nickel Dimethylglyoxime
;
_space_group_IT_number 72
_symmetry_cell_setting orthorhombic
_symmetry_space_group_name_Hall '-I 2 2c'
_symmetry_space_group_name_H-M 'I b a m'
_atom_sites_solution_hydrogens geom
_atom_sites_solution_primary direct
_atom_sites_solution_secondary difmap
_audit_creation_method SHELXL-97
_cell_angle_alpha 90.00
_cell_angle_beta 90.00
_cell_angle_gamma 90.00
_cell_formula_units_Z 4
_cell_length_a 16.3688(17)
_cell_length_b 10.0853(15)
_cell_length_c 6.1843(4)
_cell_measurement_reflns_used 870
_cell_measurement_temperature 293(2)
_cell_measurement_theta_max 27.4310
_cell_measurement_theta_min 2.4810
_cell_volume 1020.9(2)
_computing_cell_refinement 'CrysAlisPro (Oxford Diffraction, 2010)'
_computing_data_collection 'CrysAlisPro (Oxford Diffraction, 2010)'
_computing_data_reduction 'CrysAlisPro (Oxford Diffraction, 2010)'
_computing_molecular_graphics 'Mercury (Macrae et al., 2006)'
_computing_structure_refinement 'SHELXL-97 (Sheldrick, 1997)'
_computing_structure_solution 'SHELXS-97 (Sheldrick, 1990)'
_diffrn_ambient_pressure 1200000
_diffrn_ambient_temperature 293(2)
_diffrn_detector_area_resol_mean 10.3457
_diffrn_measured_fraction_theta_full 0.644
_diffrn_measured_fraction_theta_max 0.644
_diffrn_measurement_device_type 'Xcalibur, Ruby, Gemini ultra'
_diffrn_measurement_method 'rotation method'
_diffrn_radiation_monochromator graphite
_diffrn_radiation_source 'Enhance (Mo) X-ray Source'
_diffrn_radiation_type MoK\a
_diffrn_radiation_wavelength 0.71073
_diffrn_reflns_av_R_equivalents 0.1100
_diffrn_reflns_av_sigmaI/netI 0.0751
_diffrn_reflns_limit_h_max 18
_diffrn_reflns_limit_h_min -19
_diffrn_reflns_limit_k_max 10
_diffrn_reflns_limit_k_min -9
_diffrn_reflns_limit_l_max 8
_diffrn_reflns_limit_l_min -8
_diffrn_reflns_number 2987
_diffrn_reflns_theta_full 28.18
_diffrn_reflns_theta_max 28.18
_diffrn_reflns_theta_min 2.49
_diffrn_source_current 30
_diffrn_source_voltage 50
_exptl_absorpt_coefficient_mu 1.912
_exptl_absorpt_correction_T_max 0.464
_exptl_absorpt_correction_T_min 0.384
_exptl_absorpt_correction_type gaussian
_exptl_absorpt_process_details 'Absorb-7 (Angel, 2013)'
_exptl_crystal_colour 'Red to purple'
_exptl_crystal_density_diffrn 1.880
_exptl_crystal_density_method 'not measured'
_exptl_crystal_description Needles
_exptl_crystal_F_000 600
_exptl_crystal_size_max 0.140
_exptl_crystal_size_mid 0.055
_exptl_crystal_size_min 0.044
_refine_diff_density_max 1.144
_refine_diff_density_min -0.860
_refine_diff_density_rms 0.229
_refine_ls_extinction_method none
_refine_ls_goodness_of_fit_ref 1.229
_refine_ls_hydrogen_treatment mixed
_refine_ls_matrix_type full
_refine_ls_number_parameters 55
_refine_ls_number_reflns 445
_refine_ls_number_restraints 0
_refine_ls_restrained_S_all 1.229
_refine_ls_R_factor_all 0.1023
_refine_ls_R_factor_gt 0.0610
_refine_ls_shift/su_max 0.000
_refine_ls_shift/su_mean 0.000
_refine_ls_structure_factor_coef Fsqd
_refine_ls_weighting_details 'calc w=1/[\s^2^(Fo^2^)+(0.1194P)^2^+2.0963P] where P=(Fo^2^+2Fc^2^)/3'
_refine_ls_weighting_scheme calc
_refine_ls_wR_factor_gt 0.1648
_refine_ls_wR_factor_ref 0.2308
_reflns_number_gt 319
_reflns_number_total 445
_reflns_threshold_expression >2sigma(I)
_cod_data_source_file jp508939g_si_001.cif
_cod_data_source_block 1.2GPa
_cod_depositor_comments
;
The following automatic conversions were performed:

'_symmetry_cell_setting' value 'Orthorhombic' changed to
'orthorhombic' according to
/home/saulius/struct/COD-crude-data--automatic-downloads/rss-feeds/ACS/lib/dictionaries/cif_core.dic
dictionary named 'cif_core.dic' version 2.4.2 from
2011-04-26.

'_exptl_absorpt_correction_type' value 'Gaussian'
changed to 'gaussian' according to
/home/saulius/struct/COD-crude-data--automatic-downloads/rss-feeds/ACS/lib/dictionaries/cif_core.dic
dictionary named 'cif_core.dic' version 2.4.2 from 2011-04-26.

Automatic conversion script
Id: cif_fix_values 2827 2014-09-09 07:05:25Z andrius 

 Adding full bibliography for 1517996--1518005.cif.
;
_cod_original_cell_volume 1020.93(19)
_cod_original_sg_symbol_H-M Ibam
_cod_database_code 1517999

loop_
_symmetry_equiv_pos_as_xyz
'x, y, z'
'-x, -y, z'
'x, -y, -z+1/2'
'-x, y, -z+1/2'
'x+1/2, y+1/2, z+1/2'
'-x+1/2, -y+1/2, z+1/2'
'x+1/2, -y+1/2, -z+1'
'-x+1/2, y+1/2, -z+1'
'-x, -y, -z'
'x, y, -z'
'-x, y, z-1/2'
'x, -y, z-1/2'
'-x+1/2, -y+1/2, -z+1/2'
'x+1/2, y+1/2, -z+1/2'
'-x+1/2, y+1/2, z'
'x+1/2, -y+1/2, z'

loop_
_atom_site_label
_atom_site_type_symbol
_atom_site_fract_x
_atom_site_fract_y
_atom_site_fract_z
_atom_site_U_iso_or_equiv
_atom_site_adp_type
_atom_site_occupancy
_atom_site_symmetry_multiplicity
_atom_site_calc_flag
_atom_site_refinement_flags
Ni1 Ni 0.0000 0.5000 0.5000 0.0235(9) Uani 1 4 d S
O1 O -0.0522(4) 0.2282(10) 0.5000 0.031(2) Uani 1 2 d S
H5 H -0.092(7) 0.228(15) 0.5000 0.037 Uiso 1 2 d S
O2 O 0.1622(5) 0.5991(9) 0.5000 0.032(2) Uani 1 2 d S
N1 N 0.0095(6) 0.3202(13) 0.5000 0.036(3) Uani 1 2 d S
N2 N 0.1129(6) 0.4935(11) 0.5000 0.033(3) Uani 1 2 d S
C1 C 0.0837(7) 0.2638(15) 0.5000 0.030(3) Uani 1 2 d S
C2 C 0.1470(7) 0.3798(15) 0.5000 0.030(3) Uani 1 2 d S
C3 C 0.1036(8) 0.1288(15) 0.5000 0.042(3) Uani 1 2 d S
H3A H 0.0812 0.0875 0.3732 0.063 Uiso 0.50 1 calc PR
H3B H 0.0812 0.0875 0.6267 0.063 Uiso 0.50 1 calc PR
H3C H 0.1619 0.1187 0.5001 0.063 Uiso 1 2 calc SR
C4 C 0.2342(6) 0.3537(14) 0.5000 0.040(3) Uani 1 2 d S
H4A H 0.2585 0.3921 0.6267 0.060 Uiso 0.50 1 calc PR
H4B H 0.2585 0.3921 0.3732 0.060 Uiso 0.50 1 calc PR
H4C H 0.2435 0.2597 0.5000 0.060 Uiso 1 2 calc SR

loop_
_atom_site_aniso_label
_atom_site_aniso_U_11
_atom_site_aniso_U_22
_atom_site_aniso_U_33
_atom_site_aniso_U_23
_atom_site_aniso_U_13
_atom_site_aniso_U_12
Ni1 0.0234(14) 0.023(2) 0.0242(11) 0.000 0.000 -0.0011(7)
O1 0.040(6) 0.009(7) 0.043(4) 0.000 0.000 -0.012(4)
O2 0.027(5) 0.033(8) 0.036(4) 0.000 0.000 -0.013(3)
N1 0.033(8) 0.053(12) 0.023(4) 0.000 0.000 -0.007(4)
N2 0.015(7) 0.061(12) 0.024(4) 0.000 0.000 -0.002(5)
C1 0.034(8) 0.033(12) 0.023(5) 0.000 0.000 0.004(5)
C2 0.038(9) 0.027(13) 0.025(5) 0.000 0.000 0.007(5)
C3 0.044(9) 0.029(12) 0.053(7) 0.000 0.000 0.000(5)
C4 0.021(8) 0.054(12) 0.043(6) 0.000 0.000 0.004(5)

loop_
_atom_type_symbol
_atom_type_description
_atom_type_scat_dispersion_real
_atom_type_scat_dispersion_imag
_atom_type_scat_source
C C 0.0033 0.0016 'International Tables Vol C Tables 4.2.6.8 and 6.1.1.4'
H H 0.0000 0.0000 'International Tables Vol C Tables 4.2.6.8 and 6.1.1.4'
N N 0.0061 0.0033 'International Tables Vol C Tables 4.2.6.8 and 6.1.1.4'
O O 0.0106 0.0060 'International Tables Vol C Tables 4.2.6.8 and 6.1.1.4'
Ni Ni 0.3393 1.1124 'International Tables Vol C Tables 4.2.6.8 and 6.1.1.4'

loop_
_geom_angle_atom_site_label_1
_geom_angle_atom_site_label_2
_geom_angle_atom_site_label_3
_geom_angle
_geom_angle_site_symmetry_1
_geom_angle_site_symmetry_3
N1 Ni1 N1 180.000(1) 9_566 .
N1 Ni1 N2 83.0(5) 9_566 9_566
N1 Ni1 N2 97.0(5) . 9_566
N1 Ni1 N2 97.0(5) 9_566 .
N1 Ni1 N2 83.0(5) . .
N2 Ni1 N2 180.000(1) 9_566 .
N1 O1 H5 138(10) . .
C1 N1 O1 112.3(12) . .
C1 N1 Ni1 120.0(9) . .
O1 N1 Ni1 127.6(9) . .
C2 N2 O2 116.9(12) . .
C2 N2 Ni1 118.0(9) . .
O2 N2 Ni1 125.1(9) . .
N1 C1 C3 128.5(12) . .
N1 C1 C2 106.4(12) . .
C3 C1 C2 125.1(11) . .
N2 C2 C4 126.4(13) . .
N2 C2 C1 112.5(12) . .
C4 C2 C1 121.1(12) . .
C1 C3 H3A 109.5 . .
C1 C3 H3B 109.5 . .
H3A C3 H3B 109.5 . .
C1 C3 H3C 109.5 . .
H3A C3 H3C 109.5 . .
H3B C3 H3C 109.5 . .
C2 C4 H4A 109.5 . .
C2 C4 H4B 109.5 . .
H4A C4 H4B 109.5 . .
C2 C4 H4C 109.5 . .
H4A C4 H4C 109.5 . .
H4B C4 H4C 109.5 . .

loop_
_geom_bond_atom_site_label_1
_geom_bond_atom_site_label_2
_geom_bond_distance
_geom_bond_site_symmetry_2
Ni1 N1 1.820(13) 9_566
Ni1 N1 1.820(13) .
Ni1 N2 1.850(10) 9_566
Ni1 N2 1.850(10) .
O1 N1 1.372(13) .
O1 H5 0.65(11) .
O2 N2 1.336(13) .
N1 C1 1.341(16) .
N2 C2 1.275(16) .
C1 C3 1.400(19) .
C1 C2 1.563(18) .
C2 C4 1.452(15) .
C3 H3A 0.9600 .
C3 H3B 0.9600 .
C3 H3C 0.9600 .
C4 H4A 0.9600 .
C4 H4B 0.9600 .
C4 H4C 0.9600 .

loop_
_geom_hbond_atom_site_label_D
_geom_hbond_atom_site_label_H
_geom_hbond_atom_site_label_A
_geom_hbond_distance_DH
_geom_hbond_distance_HA
_geom_hbond_distance_DA
_geom_hbond_angle_DHA
_geom_hbond_site_symmetry_A
O1 H5 O2 0.65(11) 2.09(14) 2.504(13) 123(16) 9_566
